data_7025311
loop_
_publ_author_name
'Xu, Xin'
'Chen, Yaofeng'
'Zou, Gang'
'Sun, Jie'

_publ_section_title
;
 Single, double and triple deprotonation of a beta-diketimine bearing
 pendant pyridyl group and the corresponding rare-earth metal complexes.
;
_journal_issue 16
_journal_name_full 'Dalton transactions (Cambridge, England : 2003)'
_journal_page_first 3952
_journal_page_last 3958
_journal_paper_doi 10.1039/b926898g
_journal_volume 39
_journal_year 2010
_chemical_formula_sum 'C54 H72 N6 O2 Y2'
_chemical_formula_weight 1015.00
_chemical_name_systematic
;
?
;
_space_group_IT_number 2
_symmetry_cell_setting triclinic
_symmetry_space_group_name_Hall '-P 1'
_symmetry_space_group_name_H-M 'P -1'
_atom_sites_solution_hydrogens geom
_atom_sites_solution_primary direct
_atom_sites_solution_secondary difmap
_audit_creation_method SHELXL-97
_cell_angle_alpha 68.788(2)
_cell_angle_beta 84.920(2)
_cell_angle_gamma 65.451(2)
_cell_formula_units_Z 1
_cell_length_a 10.2136(13)
_cell_length_b 11.1187(14)
_cell_length_c 13.3747(17)
_cell_measurement_reflns_used 1996
_cell_measurement_temperature 293(2)
_cell_measurement_theta_max 46.866
_cell_measurement_theta_min 4.720
_cell_volume 1284.5(3)
_computing_cell_refinement 'Bruker SMART'
_computing_data_collection 'Bruker SMART'
_computing_data_reduction 'Bruker SHELXTL'
_computing_molecular_graphics 'Bruker SHELXTL'
_computing_publication_material 'Bruker SHELXTL'
_computing_structure_refinement 'SHELXL-97 (Sheldrick, 1997)'
_computing_structure_solution 'SHELXS-97 (Sheldrick, 1990)'
_diffrn_ambient_temperature 293(2)
_diffrn_measured_fraction_theta_full 0.983
_diffrn_measured_fraction_theta_max 0.983
_diffrn_measurement_device_type 'CCD area detector'
_diffrn_measurement_method 'phi and omega scans'
_diffrn_radiation_monochromator graphite
_diffrn_radiation_source 'fine-focus sealed tube'
_diffrn_radiation_type MoK\a
_diffrn_radiation_wavelength 0.71073
_diffrn_reflns_av_R_equivalents 0.0287
_diffrn_reflns_av_sigmaI/netI 0.0876
_diffrn_reflns_limit_h_max 12
_diffrn_reflns_limit_h_min -12
_diffrn_reflns_limit_k_max 13
_diffrn_reflns_limit_k_min -12
_diffrn_reflns_limit_l_max 15
_diffrn_reflns_limit_l_min -16
_diffrn_reflns_number 7104
_diffrn_reflns_theta_full 26.00
_diffrn_reflns_theta_max 26.00
_diffrn_reflns_theta_min 1.64
_exptl_absorpt_coefficient_mu 2.293
_exptl_absorpt_correction_T_max 1.00000
_exptl_absorpt_correction_T_min 0.60424
_exptl_absorpt_correction_type empirical
_exptl_absorpt_process_details sadabs
_exptl_crystal_colour red
_exptl_crystal_density_diffrn 1.312
_exptl_crystal_density_method 'not measured'
_exptl_crystal_description prismatic
_exptl_crystal_F_000 532
_exptl_crystal_size_max 0.368
_exptl_crystal_size_mid 0.238
_exptl_crystal_size_min 0.189
_refine_diff_density_max 0.466
_refine_diff_density_min -0.414
_refine_diff_density_rms 0.081
_refine_ls_extinction_method none
_refine_ls_goodness_of_fit_ref 0.948
_refine_ls_hydrogen_treatment constr
_refine_ls_matrix_type full
_refine_ls_number_parameters 294
_refine_ls_number_reflns 4972
_refine_ls_number_restraints 4
_refine_ls_restrained_S_all 0.969
_refine_ls_R_factor_all 0.0724
_refine_ls_R_factor_gt 0.0483
_refine_ls_shift/su_max 0.047
_refine_ls_shift/su_mean 0.008
_refine_ls_structure_factor_coef Fsqd
_refine_ls_weighting_details 'calc w=1/[\s^2^(Fo^2^)+(0.0605P)^2^+0.0000P] where P=(Fo^2^+2Fc^2^)/3'
_refine_ls_weighting_scheme calc
_refine_ls_wR_factor_gt 0.1041
_refine_ls_wR_factor_ref 0.1244
_reflns_number_gt 3457
_reflns_number_total 4972
_reflns_threshold_expression >2sigma(I)
_cod_data_source_file b926898g.txt
_cod_data_source_block cd29117
_cod_depositor_comments
;
The following automatic conversions were performed:

'_symmetry_cell_setting' value 'Triclinic' changed to 'triclinic'
according to /home/saulius/struct/CIF-dictionaries/cif_core.dic
dictionary named 'cif_core.dic' version 2.4.2 from 2011-04-26.

Automatic conversion script
Id: cif_fix_values 1891 2012-01-12 08:04:46Z andrius 
;
_cod_original_sg_symbol_H-M P-1
_cod_database_code 7025311

loop_
_symmetry_equiv_pos_as_xyz
'x, y, z'
'-x, -y, -z'

loop_
_atom_site_label
_atom_site_type_symbol
_atom_site_fract_x
_atom_site_fract_y
_atom_site_fract_z
_atom_site_U_iso_or_equiv
_atom_site_adp_type
_atom_site_occupancy
_atom_site_symmetry_multiplicity
_atom_site_calc_flag
_atom_site_refinement_flags
Y1 Y 0.65868(5) 0.85419(4) 0.58786(4) 0.03790(16) Uani 1 1 d .
N1 N 0.5633(4) 0.7098(4) 0.7086(3) 0.0438(9) Uani 1 1 d .
N2 N 0.4737(4) 0.8833(3) 0.4783(3) 0.0386(8) Uani 1 1 d .
N3 N 0.7418(4) 0.8519(4) 0.4152(3) 0.0475(10) Uani 1 1 d .
O1 O 0.9053(3) 0.6826(3) 0.6474(3) 0.0549(9) Uani 1 1 d .
C1 C 0.3522(5) 0.7015(5) 0.8145(4) 0.0614(14) Uani 1 1 d .
H1A H 0.2515 0.7260 0.8025 0.092 Uiso 1 1 calc R
H1B H 0.3637 0.7457 0.8609 0.092 Uiso 1 1 calc R
H1C H 0.4026 0.6006 0.8475 0.092 Uiso 1 1 calc R
C2 C 0.4138(5) 0.7528(5) 0.7072(4) 0.0477(12) Uani 1 1 d .
C3 C 0.3201(5) 0.8340(4) 0.6216(4) 0.0446(11) Uani 1 1 d .
H3 H 0.2237 0.8604 0.6370 0.054 Uiso 1 1 calc R
C4 C 0.3421(5) 0.8874(4) 0.5100(4) 0.0435(11) Uani 1 1 d D
C5 C 0.2237(5) 0.9616(5) 0.4336(4) 0.0559(13) Uani 1 1 d D
H5A H 0.1293 0.9835 0.4620 0.067 Uiso 1 1 calc R
H5B H 0.2321 0.9294 0.3740 0.067 Uiso 1 1 calc R
C6 C 0.4925(5) 0.9283(4) 0.3651(4) 0.0446(11) Uani 1 1 d .
H6 H 0.4383 0.9047 0.3238 0.054 Uiso 1 1 calc R
C7 C 0.6339(5) 0.9022(5) 0.3362(4) 0.0492(12) Uani 1 1 d .
C8 C 0.8748(5) 0.8394(5) 0.3835(4) 0.0619(14) Uani 1 1 d .
H8 H 0.9463 0.8108 0.4361 0.074 Uiso 1 1 calc R
C9 C 0.6669(6) 0.9282(5) 0.2271(4) 0.0677(16) Uani 1 1 d .
H9 H 0.5957 0.9586 0.1738 0.081 Uiso 1 1 calc R
C10 C 0.6509(5) 0.5865(5) 0.7929(4) 0.0455(11) Uani 1 1 d .
C11 C 0.7155(6) 0.5943(5) 0.8763(4) 0.0553(13) Uani 1 1 d .
C12 C 0.8195(6) 0.4673(6) 0.9497(4) 0.0730(16) Uani 1 1 d .
H12 H 0.8687 0.4714 1.0028 0.088 Uiso 1 1 calc R
C13 C 0.8473(6) 0.3408(6) 0.9429(5) 0.0743(17) Uani 1 1 d .
H13 H 0.9147 0.2588 0.9923 0.089 Uiso 1 1 calc R
C14 C 0.7795(6) 0.3306(5) 0.8661(5) 0.0658(15) Uani 1 1 d .
H14 H 0.8001 0.2416 0.8646 0.079 Uiso 1 1 calc R
C15 C 0.6791(5) 0.4508(5) 0.7889(4) 0.0538(13) Uani 1 1 d .
C16 C 0.6715(6) 0.7334(5) 0.8932(4) 0.0652(15) Uani 1 1 d .
H16 H 0.5963 0.8059 0.8366 0.078 Uiso 1 1 calc R
C17 C 0.6039(8) 0.7269(7) 1.0003(5) 0.102(2) Uani 1 1 d .
H17A H 0.6787 0.6830 1.0569 0.153 Uiso 1 1 calc R
H17B H 0.5476 0.6724 1.0138 0.153 Uiso 1 1 calc R
H17C H 0.5428 0.8211 0.9975 0.153 Uiso 1 1 calc R
C18 C 0.7906(7) 0.7821(7) 0.8845(5) 0.096(2) Uani 1 1 d .
H18A H 0.8699 0.7101 0.9351 0.144 Uiso 1 1 calc R
H18B H 0.7554 0.8678 0.8997 0.144 Uiso 1 1 calc R
H18C H 0.8224 0.7995 0.8130 0.144 Uiso 1 1 calc R
C19 C 0.6008(6) 0.4402(5) 0.7043(5) 0.0637(15) Uani 1 1 d .
H19 H 0.5048 0.5188 0.6878 0.076 Uiso 1 1 calc R
C20 C 0.6771(7) 0.4519(8) 0.6007(5) 0.093(2) Uani 1 1 d .
H20A H 0.6789 0.5438 0.5700 0.140 Uiso 1 1 calc R
H20B H 0.6266 0.4392 0.5508 0.140 Uiso 1 1 calc R
H20C H 0.7742 0.3803 0.6158 0.140 Uiso 1 1 calc R
C21 C 0.5810(8) 0.3015(7) 0.7417(6) 0.116(3) Uani 1 1 d .
H21A H 0.6680 0.2274 0.7334 0.173 Uiso 1 1 calc R
H21B H 0.5025 0.3135 0.6991 0.173 Uiso 1 1 calc R
H21C H 0.5602 0.2769 0.8160 0.173 Uiso 1 1 calc R
C22 C 0.9586(5) 0.5384(5) 0.6480(5) 0.0650(15) Uani 1 1 d D
H22A H 0.9228 0.4816 0.7074 0.078 Uiso 1 1 calc R
H22B H 0.9270 0.5391 0.5813 0.078 Uiso 1 1 calc R
C23 C 1.1103(6) 0.4828(6) 0.6592(7) 0.109(3) Uani 1 1 d D
H23A H 1.1502 0.4724 0.5927 0.131 Uiso 1 1 calc R
H23B H 1.1478 0.3901 0.7159 0.131 Uiso 1 1 calc R
C24 C 1.1514(6) 0.5777(7) 0.6852(8) 0.126(3) Uani 1 1 d D
H24A H 1.1942 0.5340 0.7584 0.151 Uiso 1 1 calc R
H24B H 1.2218 0.5998 0.6371 0.151 Uiso 1 1 calc R
C25 C 1.0305(6) 0.6979(6) 0.6741(6) 0.090(2) Uani 1 1 d D
H25A H 1.0402 0.7777 0.6178 0.108 Uiso 1 1 calc R
H25B H 1.0185 0.7162 0.7407 0.108 Uiso 1 1 calc R
C8A C 0.9107(7) 0.8656(6) 0.2809(5) 0.0810(19) Uani 1 1 d .
H8A H 1.0041 0.8555 0.2640 0.097 Uiso 1 1 calc R
C9A C 0.8071(8) 0.9076(6) 0.2014(5) 0.084(2) Uani 1 1 d .
H9A H 0.8312 0.9221 0.1306 0.101 Uiso 1 1 calc R

loop_
_atom_site_aniso_label
_atom_site_aniso_U_11
_atom_site_aniso_U_22
_atom_site_aniso_U_33
_atom_site_aniso_U_23
_atom_site_aniso_U_13
_atom_site_aniso_U_12
Y1 0.0319(2) 0.0359(3) 0.0499(3) -0.01773(19) 0.00443(18) -0.01593(18)
N1 0.046(2) 0.041(2) 0.047(2) -0.0152(19) 0.0047(18) -0.0206(19)
N2 0.034(2) 0.034(2) 0.051(2) -0.0176(17) 0.0012(17) -0.0149(16)
N3 0.040(2) 0.040(2) 0.060(3) -0.0204(19) 0.011(2) -0.0136(18)
O1 0.0358(18) 0.053(2) 0.080(2) -0.0265(18) 0.0010(16) -0.0191(16)
C1 0.052(3) 0.063(3) 0.069(3) -0.021(3) 0.018(3) -0.027(3)
C2 0.047(3) 0.046(3) 0.063(3) -0.027(3) 0.017(3) -0.027(2)
C3 0.028(2) 0.035(3) 0.066(3) -0.013(2) 0.004(2) -0.014(2)
C4 0.035(3) 0.032(2) 0.065(3) -0.017(2) -0.002(2) -0.014(2)
C5 0.045(3) 0.056(3) 0.078(4) -0.029(3) 0.005(3) -0.029(3)
C6 0.047(3) 0.038(3) 0.055(3) -0.023(2) 0.001(2) -0.017(2)
C7 0.057(3) 0.038(3) 0.056(3) -0.027(2) 0.011(3) -0.016(2)
C8 0.041(3) 0.063(4) 0.073(4) -0.023(3) 0.018(3) -0.017(3)
C9 0.078(4) 0.061(4) 0.059(4) -0.031(3) 0.017(3) -0.018(3)
C10 0.040(3) 0.047(3) 0.048(3) -0.015(2) 0.012(2) -0.020(2)
C11 0.059(3) 0.054(3) 0.048(3) -0.016(3) 0.006(3) -0.021(3)
C12 0.073(4) 0.080(5) 0.053(3) -0.018(3) -0.002(3) -0.023(3)
C13 0.066(4) 0.052(4) 0.066(4) -0.005(3) 0.000(3) -0.001(3)
C14 0.061(4) 0.040(3) 0.078(4) -0.016(3) 0.010(3) -0.010(3)
C15 0.050(3) 0.048(3) 0.063(3) -0.021(3) 0.020(3) -0.024(3)
C16 0.084(4) 0.057(3) 0.051(3) -0.019(3) -0.006(3) -0.024(3)
C17 0.140(7) 0.101(5) 0.078(5) -0.052(4) 0.023(4) -0.048(5)
C18 0.102(6) 0.099(5) 0.107(5) -0.045(4) 0.002(4) -0.053(5)
C19 0.050(3) 0.057(3) 0.097(4) -0.038(3) 0.011(3) -0.026(3)
C20 0.097(5) 0.151(6) 0.073(4) -0.047(4) 0.009(4) -0.084(5)
C21 0.167(8) 0.126(6) 0.131(6) -0.079(5) 0.070(6) -0.115(6)
C22 0.044(3) 0.049(3) 0.104(4) -0.033(3) 0.007(3) -0.017(3)
C23 0.049(4) 0.067(4) 0.218(9) -0.074(5) 0.001(5) -0.010(3)
C24 0.041(4) 0.088(5) 0.252(10) -0.086(6) -0.041(5) 0.003(3)
C25 0.047(4) 0.091(5) 0.147(6) -0.062(4) -0.019(4) -0.021(3)
C8A 0.057(4) 0.077(4) 0.087(5) -0.023(4) 0.033(4) -0.017(3)
C9A 0.099(6) 0.079(4) 0.058(4) -0.028(3) 0.036(4) -0.024(4)

loop_
_atom_type_symbol
_atom_type_description
_atom_type_scat_dispersion_real
_atom_type_scat_dispersion_imag
_atom_type_scat_source
C C 0.0033 0.0016 'International Tables Vol C Tables 4.2.6.8 and 6.1.1.4'
H H 0.0000 0.0000 'International Tables Vol C Tables 4.2.6.8 and 6.1.1.4'
N N 0.0061 0.0033 'International Tables Vol C Tables 4.2.6.8 and 6.1.1.4'
O O 0.0106 0.0060 'International Tables Vol C Tables 4.2.6.8 and 6.1.1.4'
Y Y -2.7962 3.5667 'International Tables Vol C Tables 4.2.6.8 and 6.1.1.4'

loop_
_geom_angle_atom_site_label_1
_geom_angle_atom_site_label_2
_geom_angle_atom_site_label_3
_geom_angle
_geom_angle_site_symmetry_1
_geom_angle_site_symmetry_3
N1 Y1 N2 79.50(12) . .
N1 Y1 N3 128.52(12) . .
N2 Y1 N3 69.88(13) . .
N1 Y1 O1 93.06(12) . .
N2 Y1 O1 135.80(11) . .
N3 Y1 O1 82.28(12) . .
N1 Y1 N2 121.35(12) . 2_676
N2 Y1 N2 80.11(11) . 2_676
N3 Y1 N2 93.40(12) . 2_676
O1 Y1 N2 136.73(10) . 2_676
N1 Y1 C6 95.30(13) . 2_676
N2 Y1 C6 94.24(13) . 2_676
N3 Y1 C6 126.50(13) . 2_676
O1 Y1 C6 129.93(13) . 2_676
N2 Y1 C6 33.14(12) 2_676 2_676
N1 Y1 C4 149.54(13) . 2_676
N2 Y1 C4 97.76(13) . 2_676
N3 Y1 C4 76.78(13) . 2_676
O1 Y1 C4 108.72(12) . 2_676
N2 Y1 C4 30.16(11) 2_676 2_676
C6 Y1 C4 54.43(14) 2_676 2_676
N1 Y1 C5 143.64(14) . 2_676
N2 Y1 C5 127.73(13) . 2_676
N3 Y1 C5 86.75(14) . 2_676
O1 Y1 C5 82.19(12) . 2_676
N2 Y1 C5 54.55(12) 2_676 2_676
C6 Y1 C5 62.81(15) 2_676 2_676
C4 Y1 C5 30.18(13) 2_676 2_676
N1 Y1 Y1 103.61(10) . 2_676
N2 Y1 Y1 41.58(8) . 2_676
N3 Y1 Y1 79.77(9) . 2_676
O1 Y1 Y1 160.71(8) . 2_676
N2 Y1 Y1 38.53(8) 2_676 2_676
C6 Y1 Y1 58.85(10) 2_676 2_676
C4 Y1 Y1 60.19(9) 2_676 2_676
C5 Y1 Y1 89.79(10) 2_676 2_676
C2 N1 C10 118.6(4) . .
C2 N1 Y1 119.6(3) . .
C10 N1 Y1 121.3(3) . .
C4 N2 C6 117.9(4) . .
C4 N2 Y1 125.5(3) . .
C6 N2 Y1 115.4(3) . .
C4 N2 Y1 83.1(2) . 2_676
C6 N2 Y1 75.4(2) . 2_676
Y1 N2 Y1 99.89(11) . 2_676
C8 N3 C7 117.6(4) . .
C8 N3 Y1 125.6(3) . .
C7 N3 Y1 114.8(3) . .
C25 O1 C22 105.8(4) . .
C25 O1 Y1 131.3(3) . .
C22 O1 Y1 122.4(3) . .
C2 C1 H1A 109.5 . .
C2 C1 H1B 109.5 . .
H1A C1 H1B 109.5 . .
C2 C1 H1C 109.5 . .
H1A C1 H1C 109.5 . .
H1B C1 H1C 109.5 . .
C3 C2 N1 126.5(4) . .
C3 C2 C1 116.9(4) . .
N1 C2 C1 116.7(4) . .
C2 C3 C4 131.0(4) . .
C2 C3 H3 114.5 . .
C4 C3 H3 114.5 . .
N2 C4 C5 119.3(4) . .
N2 C4 C3 120.4(4) . .
C5 C4 C3 119.8(4) . .
N2 C4 Y1 66.8(2) . 2_676
C5 C4 Y1 75.3(2) . 2_676
C3 C4 Y1 122.6(3) . 2_676
C4 C5 Y1 74.5(2) . 2_676
C4 C5 H5A 116.0 . .
Y1 C5 H5A 116.0 2_676 .
C4 C5 H5B 116.1 . .
Y1 C5 H5B 116.0 2_676 .
H5A C5 H5B 113.0 . .
C7 C6 N2 116.1(4) . .
C7 C6 Y1 120.6(3) . 2_676
N2 C6 Y1 71.4(2) . 2_676
C7 C6 H6 114.0 . .
N2 C6 H6 114.0 . .
Y1 C6 H6 114.0 2_676 .
N3 C7 C6 119.2(4) . .
N3 C7 C9 120.0(5) . .
C6 C7 C9 120.8(5) . .
C8A C8 N3 124.4(6) . .
C8A C8 H8 117.8 . .
N3 C8 H8 117.8 . .
C9A C9 C7 118.9(6) . .
C9A C9 H9 120.6 . .
C7 C9 H9 120.6 . .
C11 C10 N1 121.4(4) . .
C11 C10 C15 119.7(4) . .
N1 C10 C15 118.9(4) . .
C10 C11 C12 118.6(5) . .
C10 C11 C16 121.3(4) . .
C12 C11 C16 120.0(5) . .
C13 C12 C11 120.5(6) . .
C13 C12 H12 119.7 . .
C11 C12 H12 119.7 . .
C12 C13 C14 121.5(5) . .
C12 C13 H13 119.2 . .
C14 C13 H13 119.2 . .
C13 C14 C15 121.5(5) . .
C13 C14 H14 119.3 . .
C15 C14 H14 119.3 . .
C14 C15 C10 117.9(5) . .
C14 C15 C19 121.8(5) . .
C10 C15 C19 120.3(5) . .
C18 C16 C11 114.7(5) . .
C18 C16 C17 110.2(5) . .
C11 C16 C17 110.7(4) . .
C18 C16 H16 106.9 . .
C11 C16 H16 107.0 . .
C17 C16 H16 106.9 . .
C16 C17 H17A 109.5 . .
C16 C17 H17B 109.5 . .
H17A C17 H17B 109.5 . .
C16 C17 H17C 109.5 . .
H17A C17 H17C 109.5 . .
H17B C17 H17C 109.5 . .
C16 C18 H18A 109.5 . .
C16 C18 H18B 109.5 . .
H18A C18 H18B 109.5 . .
C16 C18 H18C 109.5 . .
H18A C18 H18C 109.5 . .
H18B C18 H18C 109.5 . .
C15 C19 C20 112.4(4) . .
C15 C19 C21 112.8(5) . .
C20 C19 C21 107.7(5) . .
C15 C19 H19 108.0 . .
C20 C19 H19 107.9 . .
C21 C19 H19 107.9 . .
C19 C20 H20A 109.5 . .
C19 C20 H20B 109.5 . .
H20A C20 H20B 109.5 . .
C19 C20 H20C 109.4 . .
H20A C20 H20C 109.5 . .
H20B C20 H20C 109.5 . .
C19 C21 H21A 109.4 . .
C19 C21 H21B 109.5 . .
H21A C21 H21B 109.5 . .
C19 C21 H21C 109.5 . .
H21A C21 H21C 109.5 . .
H21B C21 H21C 109.5 . .
C23 C22 O1 106.4(4) . .
C23 C22 H22A 110.4 . .
O1 C22 H22A 110.5 . .
C23 C22 H22B 110.4 . .
O1 C22 H22B 110.4 . .
H22A C22 H22B 108.6 . .
C22 C23 C24 108.9(5) . .
C22 C23 H23A 109.9 . .
C24 C23 H23A 109.9 . .
C22 C23 H23B 109.9 . .
C24 C23 H23B 109.9 . .
H23A C23 H23B 108.3 . .
C25 C24 C23 107.9(5) . .
C25 C24 H24A 110.1 . .
C23 C24 H24A 110.1 . .
C25 C24 H24B 110.1 . .
C23 C24 H24B 110.1 . .
H24A C24 H24B 108.4 . .
C24 C25 O1 110.0(5) . .
C24 C25 H25A 109.7 . .
O1 C25 H25A 109.7 . .
C24 C25 H25B 109.6 . .
O1 C25 H25B 109.7 . .
H25A C25 H25B 108.2 . .
C8 C8A C9A 119.1(6) . .
C8 C8A H8A 120.5 . .
C9A C8A H8A 120.5 . .
C8A C9A C9 119.8(5) . .
C8A C9A H9A 120.1 . .
C9 C9A H9A 120.1 . .

loop_
_geom_bond_atom_site_label_1
_geom_bond_atom_site_label_2
_geom_bond_distance
_geom_bond_site_symmetry_2
Y1 N1 2.298(3) .
Y1 N2 2.336(3) .
Y1 N3 2.394(4) .
Y1 O1 2.425(3) .
Y1 N2 2.488(3) 2_676
Y1 C6 2.540(4) 2_676
Y1 C4 2.688(4) 2_676
Y1 C5 2.698(4) 2_676
Y1 Y1 3.6939(9) 2_676
N1 C2 1.397(6) .
N1 C10 1.410(6) .
N2 C4 1.360(5) .
N2 C6 1.435(5) .
N2 Y1 2.488(3) 2_676
N3 C8 1.352(6) .
N3 C7 1.383(6) .
O1 C25 1.449(6) .
O1 C22 1.461(5) .
C1 C2 1.525(6) .
C1 H1A 0.9600 .
C1 H1B 0.9600 .
C1 H1C 0.9600 .
C2 C3 1.331(6) .
C3 C4 1.428(6) .
C3 H3 0.9300 .
C4 C5 1.402(6) .
C4 Y1 2.688(4) 2_676
C5 Y1 2.698(4) 2_676
C5 H5A 0.9700 .
C5 H5B 0.9700 .
C6 C7 1.397(6) .
C6 Y1 2.540(4) 2_676
C6 H6 0.9800 .
C7 C9 1.420(7) .
C8 C8A 1.346(7) .
C8 H8 0.9300 .
C9 C9A 1.384(8) .
C9 H9 0.9300 .
C10 C11 1.391(6) .
C10 C15 1.434(6) .
C11 C12 1.422(7) .
C11 C16 1.517(7) .
C12 C13 1.350(8) .
C12 H12 0.9300 .
C13 C14 1.349(8) .
C13 H13 0.9300 .
C14 C15 1.398(7) .
C14 H14 0.9300 .
C15 C19 1.507(7) .
C16 C18 1.505(8) .
C16 C17 1.524(7) .
C16 H16 0.9800 .
C17 H17A 0.9600 .
C17 H17B 0.9600 .
C17 H17C 0.9600 .
C18 H18A 0.9600 .
C18 H18B 0.9600 .
C18 H18C 0.9600 .
C19 C20 1.519(7) .
C19 C21 1.533(7) .
C19 H19 0.9800 .
C20 H20A 0.9600 .
C20 H20B 0.9600 .
C20 H20C 0.9600 .
C21 H21A 0.9600 .
C21 H21B 0.9600 .
C21 H21C 0.9600 .
C22 C23 1.409(7) .
C22 H22A 0.9700 .
C22 H22B 0.9700 .
C23 C24 1.438(8) .
C23 H23A 0.9700 .
C23 H23B 0.9700 .
C24 C25 1.361(7) .
C24 H24A 0.9700 .
C24 H24B 0.9700 .
C25 H25A 0.9700 .
C25 H25B 0.9700 .
C8A C9A 1.378(8) .
C8A H8A 0.9300 .
C9A H9A 0.9300 .

loop_
_geom_torsion_atom_site_label_1
_geom_torsion_atom_site_label_2
_geom_torsion_atom_site_label_3
_geom_torsion_atom_site_label_4
_geom_torsion
_geom_torsion_site_symmetry_1
_geom_torsion_site_symmetry_4
N2 Y1 N1 C2 -40.0(3) . .
N3 Y1 N1 C2 -93.5(3) . .
O1 Y1 N1 C2 -176.1(3) . .
N2 Y1 N1 C2 31.5(3) 2_676 .
C6 Y1 N1 C2 53.4(3) 2_676 .
C4 Y1 N1 C2 47.5(4) 2_676 .
C5 Y1 N1 C2 103.0(4) 2_676 .
Y1 Y1 N1 C2 -5.8(3) 2_676 .
N2 Y1 N1 C10 147.9(3) . .
N3 Y1 N1 C10 94.4(3) . .
O1 Y1 N1 C10 11.8(3) . .
N2 Y1 N1 C10 -140.6(3) 2_676 .
C6 Y1 N1 C10 -118.8(3) 2_676 .
C4 Y1 N1 C10 -124.7(4) 2_676 .
C5 Y1 N1 C10 -69.2(4) 2_676 .
Y1 Y1 N1 C10 -178.0(3) 2_676 .
N1 Y1 N2 C4 36.2(3) . .
N3 Y1 N2 C4 174.1(3) . .
O1 Y1 N2 C4 119.7(3) . .
N2 Y1 N2 C4 -88.5(3) 2_676 .
C6 Y1 N2 C4 -58.4(3) 2_676 .
C4 Y1 N2 C4 -113.1(3) 2_676 .
C5 Y1 N2 C4 -117.0(3) 2_676 .
Y1 Y1 N2 C4 -88.5(3) 2_676 .
N1 Y1 N2 C6 -156.8(3) . .
N3 Y1 N2 C6 -18.9(3) . .
O1 Y1 N2 C6 -73.3(3) . .
N2 Y1 N2 C6 78.4(3) 2_676 .
C6 Y1 N2 C6 108.5(3) 2_676 .
C4 Y1 N2 C6 53.9(3) 2_676 .
C5 Y1 N2 C6 50.0(3) 2_676 .
Y1 Y1 N2 C6 78.4(3) 2_676 .
N1 Y1 N2 Y1 124.71(14) . 2_676
N3 Y1 N2 Y1 -97.36(14) . 2_676
O1 Y1 N2 Y1 -151.76(12) . 2_676
N2 Y1 N2 Y1 0.0 2_676 2_676
C6 Y1 N2 Y1 30.09(14) 2_676 2_676
C4 Y1 N2 Y1 -24.56(14) 2_676 2_676
C5 Y1 N2 Y1 -28.4(2) 2_676 2_676
N1 Y1 N3 C8 -124.2(4) . .
N2 Y1 N3 C8 178.4(4) . .
O1 Y1 N3 C8 -36.5(4) . .
N2 Y1 N3 C8 100.2(4) 2_676 .
C6 Y1 N3 C8 98.4(4) 2_676 .
C4 Y1 N3 C8 74.9(4) 2_676 .
C5 Y1 N3 C8 46.1(4) 2_676 .
Y1 Y1 N3 C8 136.4(4) 2_676 .
N1 Y1 N3 C7 72.4(3) . .
N2 Y1 N3 C7 15.1(3) . .
O1 Y1 N3 C7 160.2(3) . .
N2 Y1 N3 C7 -63.1(3) 2_676 .
C6 Y1 N3 C7 -65.0(3) 2_676 .
C4 Y1 N3 C7 -88.4(3) 2_676 .
C5 Y1 N3 C7 -117.3(3) 2_676 .
Y1 Y1 N3 C7 -26.9(3) 2_676 .
N1 Y1 O1 C25 -132.9(5) . .
N2 Y1 O1 C25 149.0(5) . .
N3 Y1 O1 C25 98.6(5) . .
N2 Y1 O1 C25 11.8(5) 2_676 .
C6 Y1 O1 C25 -33.4(5) 2_676 .
C4 Y1 O1 C25 25.4(5) 2_676 .
C5 Y1 O1 C25 10.8(5) 2_676 .
Y1 Y1 O1 C25 77.0(5) 2_676 .
N1 Y1 O1 C22 56.2(4) . .
N2 Y1 O1 C22 -21.9(4) . .
N3 Y1 O1 C22 -72.3(4) . .
N2 Y1 O1 C22 -159.0(3) 2_676 .
C6 Y1 O1 C22 155.7(3) 2_676 .
C4 Y1 O1 C22 -145.4(3) 2_676 .
C5 Y1 O1 C22 -160.0(4) 2_676 .
Y1 Y1 O1 C22 -93.8(4) 2_676 .
C10 N1 C2 C3 -156.8(5) . .
Y1 N1 C2 C3 30.8(6) . .
C10 N1 C2 C1 23.1(6) . .
Y1 N1 C2 C1 -149.2(3) . .
N1 C2 C3 C4 6.7(8) . .
C1 C2 C3 C4 -173.2(4) . .
C6 N2 C4 C5 -13.4(5) . .
Y1 N2 C4 C5 153.3(3) . .
Y1 N2 C4 C5 56.1(4) 2_676 .
C6 N2 C4 C3 175.2(4) . .
Y1 N2 C4 C3 -18.1(5) . .
Y1 N2 C4 C3 -115.3(4) 2_676 .
C6 N2 C4 Y1 -69.4(3) . 2_676
Y1 N2 C4 Y1 97.2(2) . 2_676
C2 C3 C4 N2 -14.3(7) . .
C2 C3 C4 C5 174.4(5) . .
C2 C3 C4 Y1 -94.6(5) . 2_676
N2 C4 C5 Y1 -52.0(3) . 2_676
C3 C4 C5 Y1 119.4(4) . 2_676
C4 N2 C6 C7 -170.4(4) . .
Y1 N2 C6 C7 21.5(4) . .
Y1 N2 C6 C7 115.7(4) 2_676 .
C4 N2 C6 Y1 73.8(3) . 2_676
Y1 N2 C6 Y1 -94.18(18) . 2_676
C8 N3 C7 C6 -174.4(4) . .
Y1 N3 C7 C6 -9.7(5) . .
C8 N3 C7 C9 4.8(6) . .
Y1 N3 C7 C9 169.6(3) . .
N2 C6 C7 N3 -7.6(6) . .
Y1 C6 C7 N3 75.4(5) 2_676 .
N2 C6 C7 C9 173.1(4) . .
Y1 C6 C7 C9 -103.8(4) 2_676 .
C7 N3 C8 C8A -3.6(7) . .
Y1 N3 C8 C8A -166.5(4) . .
N3 C7 C9 C9A -2.5(7) . .
C6 C7 C9 C9A 176.8(5) . .
C2 N1 C10 C11 -105.3(5) . .
Y1 N1 C10 C11 66.9(5) . .
C2 N1 C10 C15 77.8(5) . .
Y1 N1 C10 C15 -110.0(4) . .
N1 C10 C11 C12 -170.6(4) . .
C15 C10 C11 C12 6.3(7) . .
N1 C10 C11 C16 12.6(7) . .
C15 C10 C11 C16 -170.6(4) . .
C10 C11 C12 C13 -4.6(8) . .
C16 C11 C12 C13 172.3(5) . .
C11 C12 C13 C14 0.9(9) . .
C12 C13 C14 C15 1.1(9) . .
C13 C14 C15 C10 0.6(8) . .
C13 C14 C15 C19 -178.8(5) . .
C11 C10 C15 C14 -4.3(7) . .
N1 C10 C15 C14 172.6(4) . .
C11 C10 C15 C19 175.0(4) . .
N1 C10 C15 C19 -8.1(6) . .
C10 C11 C16 C18 -118.9(6) . .
C12 C11 C16 C18 64.3(7) . .
C10 C11 C16 C17 115.7(6) . .
C12 C11 C16 C17 -61.2(7) . .
C14 C15 C19 C20 -93.2(6) . .
C10 C15 C19 C20 87.5(6) . .
C14 C15 C19 C21 28.8(7) . .
C10 C15 C19 C21 -150.5(5) . .
C25 O1 C22 C23 -8.0(7) . .
Y1 O1 C22 C23 164.9(5) . .
O1 C22 C23 C24 10.4(9) . .
C22 C23 C24 C25 -8.9(11) . .
C23 C24 C25 O1 3.6(10) . .
C22 O1 C25 C24 2.7(8) . .
Y1 O1 C25 C24 -169.3(5) . .
N3 C8 C8A C9A -0.3(9) . .
C8 C8A C9A C9 2.8(9) . .
C7 C9 C9A C8A -1.4(8) . .
